data_1568724
loop_
_publ_author_name
'Choi, Hyoju'
'Wang, Ruibin'
'Kim, Suyeon'
'Kim, Dongwook'
'Baik, Mu-Hyun'
'Park, Sehoon'

_publ_section_title
;
 Rhodium-catalyzed double hydroboration of pyridine: the origin of the
 chemo- and regioselectivities
;
_journal_issue 9
_journal_name_full 'Catalysis Science &amp; Technology'
_journal_page_first 2735
_journal_page_last 2747
_journal_paper_doi 10.1039/D3CY00347G
_journal_volume 13
_journal_year 2023
_chemical_formula_moiety 'C18 H27 B N2 O4 S'
_chemical_formula_sum 'C18 H27 B N2 O4 S'
_chemical_formula_weight 378.28
_space_group_crystal_system monoclinic
_space_group_IT_number 14
_space_group_name_Hall '-P 2ybc'
_space_group_name_H-M_alt 'P 1 21/c 1'
_atom_sites_solution_hydrogens mixed
_atom_sites_solution_primary direct
_audit_creation_method SHELXL-2019/2
_audit_update_record
;
2022-11-06 deposited with the CCDC.	2023-03-23 downloaded from the CCDC.
;
_cell_angle_alpha 90
_cell_angle_beta 95.143(7)
_cell_angle_gamma 90
_cell_formula_units_Z 4
_cell_length_a 12.029(3)
_cell_length_b 14.490(4)
_cell_length_c 11.877(3)
_cell_measurement_reflns_used 9637
_cell_measurement_temperature 296(2)
_cell_measurement_theta_max 25.58
_cell_measurement_theta_min 2.81
_cell_volume 2061.8(9)
_computing_cell_refinement 'Bruker APEX4'
_computing_data_collection 'Bruker APEX4'
_computing_data_reduction 'Bruker APEX4'
_computing_molecular_graphics ORTEP
_computing_publication_material CIFTAB
_computing_structure_refinement 'SHELXL-2019/2 (Sheldrick, 2019)'
_computing_structure_solution 'SHELXS-2013/1 (Sheldrick, 2013)'
_diffrn_ambient_temperature 296(2)
_diffrn_measured_fraction_theta_full 0.994
_diffrn_measured_fraction_theta_max 0.992
_diffrn_measurement_device_type 'PHOTON II 14'
_diffrn_measurement_method 'phi and omega scans'
_diffrn_radiation_type MoK\a
_diffrn_radiation_wavelength 0.71073
_diffrn_reflns_av_R_equivalents 0.0785
_diffrn_reflns_av_unetI/netI 0.0358
_diffrn_reflns_Laue_measured_fraction_full 0.994
_diffrn_reflns_Laue_measured_fraction_max 0.992
_diffrn_reflns_limit_h_max 14
_diffrn_reflns_limit_h_min -14
_diffrn_reflns_limit_k_max 17
_diffrn_reflns_limit_k_min -17
_diffrn_reflns_limit_l_max 14
_diffrn_reflns_limit_l_min -12
_diffrn_reflns_number 33518
_diffrn_reflns_point_group_measured_fraction_full 0.994
_diffrn_reflns_point_group_measured_fraction_max 0.992
_diffrn_reflns_theta_full 25.242
_diffrn_reflns_theta_max 25.727
_diffrn_reflns_theta_min 2.703
_diffrn_source 'I\mS 3.0 Microfocus'
_exptl_absorpt_coefficient_mu 0.181
_exptl_absorpt_correction_T_max 0.7453
_exptl_absorpt_correction_T_min 0.6645
_exptl_absorpt_correction_type multi-scan
_exptl_absorpt_process_details SADABS
_exptl_crystal_colour colourless
_exptl_crystal_density_diffrn 1.219
_exptl_crystal_description rod
_exptl_crystal_F_000 808
_exptl_crystal_size_max 0.209
_exptl_crystal_size_mid 0.162
_exptl_crystal_size_min 0.059
_refine_diff_density_max 0.732
_refine_diff_density_min -0.523
_refine_diff_density_rms 0.066
_refine_ls_extinction_method none
_refine_ls_goodness_of_fit_ref 1.041
_refine_ls_hydrogen_treatment mixed
_refine_ls_matrix_type full
_refine_ls_number_parameters 387
_refine_ls_number_reflns 3905
_refine_ls_number_restraints 765
_refine_ls_restrained_S_all 1.116
_refine_ls_R_factor_all 0.1170
_refine_ls_R_factor_gt 0.0875
_refine_ls_shift/su_max 0.000
_refine_ls_shift/su_mean 0.000
_refine_ls_structure_factor_coef Fsqd
_refine_ls_weighting_details 'w=1/[\s^2^(Fo^2^)+(0.1606P)^2^+1.8058P] where P=(Fo^2^+2Fc^2^)/3'
_refine_ls_weighting_scheme calc
_refine_ls_wR_factor_gt 0.2466
_refine_ls_wR_factor_ref 0.2773
_reflns_Friedel_coverage 0.000
_reflns_number_gt 2695
_reflns_number_total 3905
_reflns_threshold_expression 'I > 2\s(I)'
_cod_data_source_file d3cy00347g2.cif
_cod_data_source_block A22230O_014
_cod_depositor_comments
;
The following automatic conversions were performed:

data item '_exptl_absorpt_correction_type' value 'MULTI-SCAN' was
changed to 'multi-scan' in accordance with the
/home/data/users/saulius/crontab/automatic-downloads/rss-feeds/RSC/lib/dictionaries/cif_core.dic
dictionary named 'cif_core.dic' version 2.4.2 last updated on
2011-04-26.

Automatic conversion script
Id: cif_fix_values 7556 2019-12-06 15:28:31Z antanas 

 Adding full bibliography for 1568723--1568724.cif.
;
_cod_original_cell_volume 2061.7(9)
_cod_original_sg_symbol_H-M 'P 21/c'
_cod_database_code 1568724
_shelx_shelxl_version_number 2019/2
_shelx_space_group_comment
;
The symmetry employed for this shelxl refinement is uniquely defined
by the following loop, which should always be used as a source of
symmetry information in preference to the above space-group names.
They are only intended as comments.
;
_shelx_estimated_absorpt_t_min 0.963
_shelx_estimated_absorpt_t_max 0.989

loop_
_space_group_symop_operation_xyz
'x, y, z'
'-x, y+1/2, -z+1/2'
'-x, -y, -z'
'x, -y-1/2, z-1/2'

loop_
_atom_site_label
_atom_site_type_symbol
_atom_site_fract_x
_atom_site_fract_y
_atom_site_fract_z
_atom_site_U_iso_or_equiv
_atom_site_adp_type
_atom_site_occupancy
_atom_site_site_symmetry_order
_atom_site_calc_flag
_atom_site_refinement_flags_posn
_atom_site_refinement_flags_adp
_atom_site_refinement_flags_occupancy
_atom_site_disorder_assembly
_atom_site_disorder_group
C1 C 1.1743(5) 0.4535(4) 0.4916(6) 0.0937(17) Uani 1 1 d . . . . .
H1A H 1.197634 0.453953 0.571000 0.141 Uiso 1 1 calc R U . . .
H1B H 1.236358 0.437173 0.450105 0.141 Uiso 1 1 calc R U . . .
H1C H 1.115484 0.409235 0.476480 0.141 Uiso 1 1 calc R U . . .
C2 C 1.1326(4) 0.5479(3) 0.4556(4) 0.0652(11) Uani 1 1 d . . . . .
C3 C 1.0816(4) 0.5610(3) 0.3463(4) 0.0732(12) Uani 1 1 d . . . . .
H3 H 1.074745 0.511212 0.296778 0.088 Uiso 1 1 calc R U . . .
C4 C 1.0417(4) 0.6454(3) 0.3107(4) 0.0635(11) Uani 1 1 d . . . . .
H4 H 1.006048 0.652313 0.238451 0.076 Uiso 1 1 calc R U . . .
C5 C 1.0548(3) 0.7210(3) 0.3834(3) 0.0498(9) Uani 1 1 d . . . . .
C6 C 1.1043(4) 0.7089(3) 0.4910(4) 0.0647(11) Uani 1 1 d . . . . .
H6 H 1.112694 0.758760 0.540358 0.078 Uiso 1 1 calc R U . . .
C7 C 1.1418(4) 0.6225(4) 0.5258(4) 0.0713(12) Uani 1 1 d . . . . .
H7 H 1.174196 0.614999 0.599305 0.086 Uiso 1 1 calc R U . . .
S8 S 1.01496(9) 0.83101(7) 0.33040(9) 0.0575(4) Uani 1 1 d . . . . .
O9 O 0.9261(3) 0.8178(2) 0.2423(3) 0.0780(10) Uani 1 1 d . . . . .
O10 O 1.1147(3) 0.8743(2) 0.2981(3) 0.0762(10) Uani 1 1 d . . . . .
N11 N 0.9865(15) 0.8911(16) 0.4417(16) 0.050(3) Uani 0.558(5) 1 d . U P A 1
C12 C 0.888(3) 0.880(3) 0.491(2) 0.051(2) Uani 0.558(5) 1 d . U P A 1
C13 C 0.8200(10) 0.7912(9) 0.4812(9) 0.057(2) Uani 0.558(5) 1 d . U P A 1
H13A H 0.816362 0.769446 0.403679 0.069 Uiso 0.558(5) 1 calc R U P A 1
H13B H 0.858102 0.744426 0.528728 0.069 Uiso 0.558(5) 1 calc R U P A 1
C14 C 0.7036(10) 0.8025(9) 0.5149(9) 0.068(2) Uani 0.558(5) 1 d . U P A 1
H14A H 0.665898 0.743362 0.514807 0.081 Uiso 0.558(5) 1 calc R U P A 1
H14B H 0.660968 0.843551 0.462879 0.081 Uiso 0.558(5) 1 calc R U P A 1
C15 C 0.7161(7) 0.8455(6) 0.6394(8) 0.0651(16) Uani 0.558(5) 1 d . U P A 1
H15 H 0.765879 0.805048 0.686904 0.078 Uiso 0.558(5) 1 calc R U P A 1
C16 C 0.7735(13) 0.9390(13) 0.6338(13) 0.061(2) Uani 0.558(5) 1 d . U P A 1
H16A H 0.718985 0.984165 0.604117 0.073 Uiso 0.558(5) 1 calc R U P A 1
H16B H 0.799824 0.957861 0.709955 0.073 Uiso 0.558(5) 1 calc R U P A 1
N17 N 0.8655(17) 0.9399(15) 0.5657(13) 0.052(2) Uani 0.558(5) 1 d . U P A 1
H17 H 0.919(7) 0.988(7) 0.569(7) 0.062 Uiso 0.558(5) 1 d . U P A 1
N11B N 0.9697(19) 0.896(2) 0.423(2) 0.047(3) Uani 0.442(5) 1 d . U P A 2
C12B C 0.885(4) 0.878(3) 0.478(3) 0.051(2) Uani 0.442(5) 1 d . U P A 2
C13B C 0.8022(14) 0.8017(12) 0.4504(12) 0.057(2) Uani 0.442(5) 1 d . U P A 2
H13C H 0.841490 0.744285 0.440498 0.069 Uiso 0.442(5) 1 calc R U P A 2
H13D H 0.757853 0.815748 0.380232 0.069 Uiso 0.442(5) 1 calc R U P A 2
C14B C 0.7207(13) 0.7903(11) 0.5516(12) 0.066(2) Uani 0.442(5) 1 d . U P A 2
H14C H 0.661939 0.746274 0.529931 0.079 Uiso 0.442(5) 1 calc R U P A 2
H14D H 0.762931 0.767977 0.619586 0.079 Uiso 0.442(5) 1 calc R U P A 2
C15B C 0.6716(9) 0.8821(9) 0.5730(11) 0.0762(19) Uani 0.442(5) 1 d . U P A 2
H15B H 0.634229 0.904904 0.501648 0.091 Uiso 0.442(5) 1 calc R U P A 2
C16B C 0.7566(18) 0.9487(17) 0.6128(17) 0.063(2) Uani 0.442(5) 1 d . U P A 2
H16C H 0.780393 0.936398 0.691549 0.076 Uiso 0.442(5) 1 calc R U P A 2
H16D H 0.724835 1.010295 0.607926 0.076 Uiso 0.442(5) 1 calc R U P A 2
N17B N 0.856(2) 0.945(2) 0.5454(18) 0.053(2) Uani 0.442(5) 1 d . U P A 2
H17B H 0.884(11) 0.986(10) 0.538(10) 0.064 Uiso 0.442(5) 1 d . U P A 2
B18 B 0.6023(14) 0.8536(13) 0.6969(15) 0.096(2) Uani 0.558(5) 1 d . U P A 1
O19 O 0.5713(6) 0.8116(7) 0.7725(8) 0.121(2) Uani 0.558(5) 1 d D U P A 1
O20 O 0.5086(8) 0.9056(8) 0.6365(9) 0.130(2) Uani 0.558(5) 1 d D U P A 1
C21 C 0.4575(10) 0.8281(9) 0.7896(11) 0.121(2) Uani 0.558(5) 1 d D U P A 1
C22 C 0.4007(16) 0.7383(12) 0.8038(19) 0.170(5) Uani 0.558(5) 1 d D U P A 1
H22A H 0.323762 0.749096 0.815437 0.255 Uiso 0.558(5) 1 calc R U P A 1
H22B H 0.405038 0.701487 0.737212 0.255 Uiso 0.558(5) 1 calc R U P A 1
H22C H 0.436443 0.706452 0.868058 0.255 Uiso 0.558(5) 1 calc R U P A 1
C23 C 0.4600(16) 0.8908(13) 0.9089(12) 0.154(5) Uani 0.558(5) 1 d D U P A 1
H23A H 0.384929 0.904270 0.925092 0.231 Uiso 0.558(5) 1 calc R U P A 1
H23B H 0.497014 0.856431 0.970393 0.231 Uiso 0.558(5) 1 calc R U P A 1
H23C H 0.499421 0.947441 0.899276 0.231 Uiso 0.558(5) 1 calc R U P A 1
C24 C 0.4224(10) 0.9030(10) 0.7142(11) 0.125(2) Uani 0.558(5) 1 d D U P A 1
C25 C 0.4352(15) 0.9943(12) 0.7672(16) 0.162(5) Uani 0.558(5) 1 d D U P A 1
H25A H 0.410621 1.040893 0.713152 0.242 Uiso 0.558(5) 1 calc R U P A 1
H25B H 0.391139 0.997318 0.830591 0.242 Uiso 0.558(5) 1 calc R U P A 1
H25C H 0.512313 1.004396 0.792513 0.242 Uiso 0.558(5) 1 calc R U P A 1
C26 C 0.3109(12) 0.9075(15) 0.6552(16) 0.163(5) Uani 0.558(5) 1 d D U P A 1
H26A H 0.304389 0.962274 0.609601 0.245 Uiso 0.558(5) 1 calc R U P A 1
H26B H 0.298639 0.854192 0.607688 0.245 Uiso 0.558(5) 1 calc R U P A 1
H26C H 0.256330 0.908970 0.709371 0.245 Uiso 0.558(5) 1 calc R U P A 1
B18B B 0.585(2) 0.8704(17) 0.6563(18) 0.101(2) Uani 0.442(5) 1 d . U P A 2
O19B O 0.5555(9) 0.9333(9) 0.7314(11) 0.127(2) Uani 0.442(5) 1 d D U P A 2
O20B O 0.5085(8) 0.8112(9) 0.6473(10) 0.121(2) Uani 0.442(5) 1 d D U P A 2
C21B C 0.4577(12) 0.9065(11) 0.7840(14) 0.124(2) Uani 0.442(5) 1 d D U P A 2
C22B C 0.3724(16) 0.9881(15) 0.769(2) 0.151(5) Uani 0.442(5) 1 d D U P A 2
H22D H 0.305718 0.972305 0.803030 0.226 Uiso 0.442(5) 1 calc R U P A 2
H22E H 0.404836 1.042623 0.803834 0.226 Uiso 0.442(5) 1 calc R U P A 2
H22F H 0.354264 0.999522 0.689444 0.226 Uiso 0.442(5) 1 calc R U P A 2
C23B C 0.442(2) 0.8362(16) 0.8974(16) 0.142(5) Uani 0.442(5) 1 d D U P A 2
H23D H 0.364860 0.832842 0.910571 0.213 Uiso 0.442(5) 1 calc R U P A 2
H23E H 0.469208 0.775498 0.881968 0.213 Uiso 0.442(5) 1 calc R U P A 2
H23F H 0.484319 0.860748 0.963173 0.213 Uiso 0.442(5) 1 calc R U P A 2
C24B C 0.4139(12) 0.8322(11) 0.7074(15) 0.125(3) Uani 0.442(5) 1 d D U P A 2
C25B C 0.3790(18) 0.7391(13) 0.716(2) 0.149(5) Uani 0.442(5) 1 d D U P A 2
H25D H 0.313046 0.736744 0.756160 0.223 Uiso 0.442(5) 1 calc R U P A 2
H25E H 0.363185 0.713551 0.642118 0.223 Uiso 0.442(5) 1 calc R U P A 2
H25F H 0.437352 0.704049 0.756978 0.223 Uiso 0.442(5) 1 calc R U P A 2
C26B C 0.3198(15) 0.8548(16) 0.6247(18) 0.145(5) Uani 0.442(5) 1 d D U P A 2
H26D H 0.324206 0.918515 0.603337 0.217 Uiso 0.442(5) 1 calc R U P A 2
H26E H 0.322662 0.816570 0.559018 0.217 Uiso 0.442(5) 1 calc R U P A 2
H26F H 0.250879 0.844118 0.657623 0.217 Uiso 0.442(5) 1 calc R U P A 2

loop_
_atom_site_aniso_label
_atom_site_aniso_U_11
_atom_site_aniso_U_22
_atom_site_aniso_U_33
_atom_site_aniso_U_23
_atom_site_aniso_U_13
_atom_site_aniso_U_12
C1 0.096(4) 0.066(3) 0.122(5) 0.023(3) 0.027(3) 0.007(3)
C2 0.062(2) 0.052(2) 0.086(3) 0.004(2) 0.031(2) -0.0038(18)
C3 0.087(3) 0.045(2) 0.089(3) -0.017(2) 0.011(3) -0.009(2)
C4 0.071(3) 0.058(2) 0.061(2) -0.0161(19) 0.003(2) -0.007(2)
C5 0.053(2) 0.048(2) 0.051(2) -0.0082(15) 0.0169(16) -0.0092(15)
C6 0.080(3) 0.060(2) 0.055(2) -0.0148(19) 0.012(2) 0.002(2)
C7 0.079(3) 0.080(3) 0.056(2) 0.005(2) 0.011(2) 0.009(2)
S8 0.0709(7) 0.0479(6) 0.0560(6) -0.0021(4) 0.0180(5) -0.0069(4)
O9 0.096(2) 0.071(2) 0.0635(19) 0.0013(15) -0.0099(17) 0.0022(17)
O10 0.097(2) 0.0589(18) 0.080(2) -0.0024(15) 0.0458(18) -0.0140(16)
N11 0.052(5) 0.044(4) 0.054(5) -0.001(4) 0.010(4) -0.001(4)
C12 0.050(3) 0.044(3) 0.059(5) 0.002(4) 0.009(4) -0.002(3)
C13 0.055(4) 0.055(4) 0.064(4) 0.000(3) 0.010(3) -0.007(3)
C14 0.062(4) 0.067(4) 0.075(4) 0.003(4) 0.008(4) -0.015(3)
C15 0.053(3) 0.068(3) 0.076(3) 0.005(3) 0.018(3) -0.005(3)
C16 0.052(4) 0.064(4) 0.068(4) 0.001(3) 0.016(3) -0.002(3)
N17 0.049(4) 0.050(3) 0.057(5) 0.001(4) 0.010(3) -0.004(3)
N11B 0.046(5) 0.042(4) 0.053(6) 0.000(4) 0.006(4) -0.005(4)
C12B 0.051(3) 0.045(3) 0.056(5) 0.000(4) 0.008(4) -0.001(3)
C13B 0.055(4) 0.052(4) 0.065(5) -0.001(4) 0.009(4) -0.003(3)
C14B 0.059(4) 0.063(4) 0.075(5) 0.004(4) 0.010(4) -0.009(3)
C15B 0.064(3) 0.079(4) 0.087(4) 0.000(3) 0.017(3) -0.007(3)
C16B 0.058(4) 0.063(4) 0.070(5) 0.000(4) 0.015(4) -0.002(4)
N17B 0.049(4) 0.050(4) 0.062(5) -0.001(4) 0.015(4) -0.005(3)
B18 0.077(4) 0.107(4) 0.110(4) 0.002(4) 0.035(4) -0.010(3)
O19 0.089(3) 0.149(4) 0.133(4) 0.008(4) 0.053(3) 0.010(3)
O20 0.113(4) 0.152(4) 0.132(4) 0.015(4) 0.047(3) -0.008(3)
C21 0.098(4) 0.145(4) 0.128(4) 0.009(4) 0.050(4) 0.002(4)
C22 0.159(8) 0.172(9) 0.180(9) 0.008(9) 0.023(8) -0.027(8)
C23 0.142(8) 0.189(10) 0.133(8) -0.021(8) 0.018(7) 0.032(9)
C24 0.102(4) 0.147(4) 0.134(4) 0.003(4) 0.050(4) 0.000(4)
C25 0.146(8) 0.168(9) 0.179(8) 0.005(8) 0.061(8) -0.014(8)
C26 0.138(8) 0.181(9) 0.170(9) -0.002(8) 0.016(8) 0.010(8)
B18B 0.080(4) 0.113(4) 0.114(4) -0.008(4) 0.040(4) -0.010(4)
O19B 0.103(4) 0.144(4) 0.139(4) -0.018(4) 0.050(4) -0.009(4)
O20B 0.095(3) 0.138(4) 0.138(4) -0.015(4) 0.044(3) -0.010(3)
C21B 0.103(4) 0.146(4) 0.131(4) -0.002(4) 0.051(4) -0.001(4)
C22B 0.127(9) 0.159(9) 0.173(9) -0.002(8) 0.056(8) -0.002(8)
C23B 0.129(8) 0.163(10) 0.139(8) 0.006(8) 0.034(8) 0.017(8)
C24B 0.102(4) 0.145(5) 0.135(4) -0.006(4) 0.045(4) -0.010(4)
C25B 0.143(9) 0.157(9) 0.151(10) 0.004(9) 0.035(9) -0.041(8)
C26B 0.116(8) 0.163(10) 0.155(10) -0.025(9) 0.003(8) -0.007(9)

loop_
_atom_type_symbol
_atom_type_description
_atom_type_scat_dispersion_real
_atom_type_scat_dispersion_imag
_atom_type_scat_source
C C 0.0033 0.0016 'International Tables Vol C Tables 4.2.6.8 and 6.1.1.4'
H H 0.0000 0.0000 'International Tables Vol C Tables 4.2.6.8 and 6.1.1.4'
B B 0.0013 0.0007 'International Tables Vol C Tables 4.2.6.8 and 6.1.1.4'
N N 0.0061 0.0033 'International Tables Vol C Tables 4.2.6.8 and 6.1.1.4'
O O 0.0106 0.0060 'International Tables Vol C Tables 4.2.6.8 and 6.1.1.4'
S S 0.1246 0.1234 'International Tables Vol C Tables 4.2.6.8 and 6.1.1.4'

loop_
_geom_angle_atom_site_label_1
_geom_angle_atom_site_label_2
_geom_angle_atom_site_label_3
_geom_angle
_geom_angle_site_symmetry_1
_geom_angle_site_symmetry_3
_geom_angle_publ_flag
C2 C1 H1A 109.5 . . ?
C2 C1 H1B 109.5 . . ?
H1A C1 H1B 109.5 . . ?
C2 C1 H1C 109.5 . . ?
H1A C1 H1C 109.5 . . ?
H1B C1 H1C 109.5 . . ?
C7 C2 C3 117.6(4) . . ?
C7 C2 C1 122.7(5) . . ?
C3 C2 C1 119.6(5) . . ?
C4 C3 C2 121.5(4) . . ?
C4 C3 H3 119.3 . . ?
C2 C3 H3 119.3 . . ?
C3 C4 C5 119.6(4) . . ?
C3 C4 H4 120.2 . . ?
C5 C4 H4 120.2 . . ?
C6 C5 C4 119.4(4) . . ?
C6 C5 S8 121.9(3) . . ?
C4 C5 S8 118.5(3) . . ?
C5 C6 C7 119.8(4) . . ?
C5 C6 H6 120.1 . . ?
C7 C6 H6 120.1 . . ?
C2 C7 C6 122.0(4) . . ?
C2 C7 H7 119.0 . . ?
C6 C7 H7 119.0 . . ?
O10 S8 O9 116.6(2) . . ?
O10 S8 N11B 105.8(10) . . ?
O9 S8 N11B 107.9(8) . . ?
O10 S8 N11 102.9(8) . . ?
O9 S8 N11 117.4(6) . . ?
O10 S8 C5 106.45(19) . . ?
O9 S8 C5 107.40(19) . . ?
N11B S8 C5 112.9(9) . . ?
N11 S8 C5 105.1(7) . . ?
C12 N11 S8 121.9(16) . . ?
N17 C12 N11 117(3) . . ?
N17 C12 C13 119(2) . . ?
N11 C12 C13 123(2) . . ?
C14 C13 C12 113.2(17) . . ?
C14 C13 H13A 108.9 . . ?
C12 C13 H13A 108.9 . . ?
C14 C13 H13B 108.9 . . ?
C12 C13 H13B 108.9 . . ?
H13A C13 H13B 107.8 . . ?
C13 C14 C15 106.1(9) . . ?
C13 C14 H14A 110.5 . . ?
C15 C14 H14A 110.5 . . ?
C13 C14 H14B 110.5 . . ?
C15 C14 H14B 110.5 . . ?
H14A C14 H14B 108.7 . . ?
C16 C15 B18 111.4(11) . . ?
C16 C15 C14 108.2(9) . . ?
B18 C15 C14 114.4(9) . . ?
C16 C15 H15 107.6 . . ?
B18 C15 H15 107.6 . . ?
C14 C15 H15 107.6 . . ?
N17 C16 C15 114.2(14) . . ?
N17 C16 H16A 108.7 . . ?
C15 C16 H16A 108.7 . . ?
N17 C16 H16B 108.7 . . ?
C15 C16 H16B 108.7 . . ?
H16A C16 H16B 107.6 . . ?
C12 N17 C16 127(2) . . ?
C12 N17 H17 110(6) . . ?
C16 N17 H17 123(6) . . ?
C12B N11B S8 124(2) . . ?
N11B C12B N17B 114(3) . . ?
N11B C12B C13B 126(3) . . ?
N17B C12B C13B 118(3) . . ?
C12B C13B C14B 110.2(17) . . ?
C12B C13B H13C 109.6 . . ?
C14B C13B H13C 109.6 . . ?
C12B C13B H13D 109.6 . . ?
C14B C13B H13D 109.6 . . ?
H13C C13B H13D 108.1 . . ?
C15B C14B C13B 108.0(12) . . ?
C15B C14B H14C 110.1 . . ?
C13B C14B H14C 110.1 . . ?
C15B C14B H14D 110.1 . . ?
C13B C14B H14D 110.1 . . ?
H14C C14B H14D 108.4 . . ?
C16B C15B C14B 111.8(13) . . ?
C16B C15B B18B 111.6(15) . . ?
C14B C15B B18B 108.6(14) . . ?
C16B C15B H15B 108.2 . . ?
C14B C15B H15B 108.2 . . ?
B18B C15B H15B 108.2 . . ?
C15B C16B N17B 112.0(17) . . ?
C15B C16B H16C 109.2 . . ?
N17B C16B H16C 109.2 . . ?
C15B C16B H16D 109.2 . . ?
N17B C16B H16D 109.2 . . ?
H16C C16B H16D 107.9 . . ?
C12B N17B C16B 128(3) . . ?
C12B N17B H17B 113(10) . . ?
C16B N17B H17B 118(10) . . ?
O19 B18 O20 110.7(13) . . ?
O19 B18 C15 129.5(14) . . ?
O20 B18 C15 118.4(12) . . ?
B18 O19 C21 113.5(12) . . ?
C24 O20 B18 103.6(10) . . ?
O19 C21 C24 105.6(9) . . ?
O19 C21 C22 109.1(12) . . ?
C24 C21 C22 128.0(13) . . ?
O19 C21 C23 105.5(11) . . ?
C24 C21 C23 95.7(10) . . ?
C22 C21 C23 110.5(12) . . ?
C21 C22 H22A 109.5 . . ?
C21 C22 H22B 109.5 . . ?
H22A C22 H22B 109.5 . . ?
C21 C22 H22C 109.5 . . ?
H22A C22 H22C 109.5 . . ?
H22B C22 H22C 109.5 . . ?
C21 C23 H23A 109.5 . . ?
C21 C23 H23B 109.5 . . ?
H23A C23 H23B 109.5 . . ?
C21 C23 H23C 109.5 . . ?
H23A C23 H23C 109.5 . . ?
H23B C23 H23C 109.5 . . ?
C21 C24 O20 103.2(10) . . ?
C21 C24 C26 122.5(13) . . ?
O20 C24 C26 111.8(13) . . ?
C21 C24 C25 113.4(13) . . ?
O20 C24 C25 101.3(11) . . ?
C26 C24 C25 102.9(12) . . ?
C24 C25 H25A 109.5 . . ?
C24 C25 H25B 109.5 . . ?
H25A C25 H25B 109.5 . . ?
C24 C25 H25C 109.5 . . ?
H25A C25 H25C 109.5 . . ?
H25B C25 H25C 109.5 . . ?
C24 C26 H26A 109.5 . . ?
C24 C26 H26B 109.5 . . ?
H26A C26 H26B 109.5 . . ?
C24 C26 H26C 109.5 . . ?
H26A C26 H26C 109.5 . . ?
H26B C26 H26C 109.5 . . ?
O20B B18B O19B 106.7(17) . . ?
O20B B18B C15B 124.4(18) . . ?
O19B B18B C15B 126.5(18) . . ?
B18B O19B C21B 112.2(14) . . ?
B18B O20B C24B 114.9(15) . . ?
O19B C21B C24B 101.0(11) . . ?
O19B C21B C22B 107.4(13) . . ?
C24B C21B C22B 106.5(14) . . ?
O19B C21B C23B 130.9(14) . . ?
C24B C21B C23B 89.6(12) . . ?
C22B C21B C23B 115.2(13) . . ?
C21B C22B H22D 109.5 . . ?
C21B C22B H22E 109.5 . . ?
H22D C22B H22E 109.5 . . ?
C21B C22B H22F 109.5 . . ?
H22D C22B H22F 109.5 . . ?
H22E C22B H22F 109.5 . . ?
C21B C23B H23D 109.5 . . ?
C21B C23B H23E 109.5 . . ?
H23D C23B H23E 109.5 . . ?
C21B C23B H23F 109.5 . . ?
H23D C23B H23F 109.5 . . ?
H23E C23B H23F 109.5 . . ?
C25B C24B O20B 95.1(13) . . ?
C25B C24B C26B 92.7(15) . . ?
O20B C24B C26B 108.3(15) . . ?
C25B C24B C21B 137.6(16) . . ?
O20B C24B C21B 102.0(11) . . ?
C26B C24B C21B 117.5(15) . . ?
C24B C25B H25D 109.5 . . ?
C24B C25B H25E 109.5 . . ?
H25D C25B H25E 109.5 . . ?
C24B C25B H25F 109.5 . . ?
H25D C25B H25F 109.5 . . ?
H25E C25B H25F 109.5 . . ?
C24B C26B H26D 109.5 . . ?
C24B C26B H26E 109.5 . . ?
H26D C26B H26E 109.5 . . ?
C24B C26B H26F 109.5 . . ?
H26D C26B H26F 109.5 . . ?
H26E C26B H26F 109.5 . . ?

loop_
_geom_bond_atom_site_label_1
_geom_bond_atom_site_label_2
_geom_bond_distance
_geom_bond_site_symmetry_2
_geom_bond_publ_flag
C1 C2 1.504(7) . ?
C1 H1A 0.9600 . ?
C1 H1B 0.9600 . ?
C1 H1C 0.9600 . ?
C2 C7 1.364(7) . ?
C2 C3 1.398(7) . ?
C3 C4 1.367(7) . ?
C3 H3 0.9300 . ?
C4 C5 1.395(5) . ?
C4 H4 0.9300 . ?
C5 C6 1.372(6) . ?
C5 S8 1.764(4) . ?
C6 C7 1.381(7) . ?
C6 H6 0.9300 . ?
C7 H7 0.9300 . ?
S8 O10 1.437(3) . ?
S8 O9 1.440(3) . ?
S8 N11B 1.59(3) . ?
S8 N11 1.64(2) . ?
N11 C12 1.38(4) . ?
C12 N17 1.29(3) . ?
C12 C13 1.52(4) . ?
C13 C14 1.50(2) . ?
C13 H13A 0.9700 . ?
C13 H13B 0.9700 . ?
C14 C15 1.599(15) . ?
C14 H14A 0.9700 . ?
C14 H14B 0.9700 . ?
C15 C16 1.52(2) . ?
C15 B18 1.588(18) . ?
C15 H15 0.9800 . ?
C16 N17 1.43(2) . ?
C16 H16A 0.9700 . ?
C16 H16B 0.9700 . ?
N17 H17 0.95(10) . ?
N11B C12B 1.28(5) . ?
C12B N17B 1.33(4) . ?
C12B C13B 1.50(5) . ?
C13B C14B 1.63(2) . ?
C13B H13C 0.9700 . ?
C13B H13D 0.9700 . ?
C14B C15B 1.49(2) . ?
C14B H14C 0.9700 . ?
C14B H14D 0.9700 . ?
C15B C16B 1.45(3) . ?
C15B B18B 1.51(2) . ?
C15B H15B 0.9800 . ?
C16B N17B 1.50(3) . ?
C16B H16C 0.9700 . ?
C16B H16D 0.9700 . ?
N17B H17B 0.69(15) . ?
B18 O19 1.173(17) . ?
B18 O20 1.49(2) . ?
O19 C21 1.422(12) . ?
O20 C24 1.449(13) . ?
C21 C24 1.445(12) . ?
C21 C22 1.487(14) . ?
C21 C23 1.680(13) . ?
C22 H22A 0.9600 . ?
C22 H22B 0.9600 . ?
C22 H22C 0.9600 . ?
C23 H23A 0.9600 . ?
C23 H23B 0.9600 . ?
C23 H23C 0.9600 . ?
C24 C26 1.458(13) . ?
C24 C25 1.467(14) . ?
C25 H25A 0.9600 . ?
C25 H25B 0.9600 . ?
C25 H25C 0.9600 . ?
C26 H26A 0.9600 . ?
C26 H26B 0.9600 . ?
C26 H26C 0.9600 . ?
B18B O20B 1.25(2) . ?
B18B O19B 1.34(3) . ?
O19B C21B 1.434(14) . ?
O20B C24B 1.430(15) . ?
C21B C24B 1.476(16) . ?
C21B C22B 1.566(19) . ?
C21B C23B 1.711(17) . ?
C22B H22D 0.9600 . ?
C22B H22E 0.9600 . ?
C22B H22F 0.9600 . ?
C23B H23D 0.9600 . ?
C23B H23E 0.9600 . ?
C23B H23F 0.9600 . ?
C24B C25B 1.420(18) . ?
C24B C26B 1.468(17) . ?
C25B H25D 0.9600 . ?
C25B H25E 0.9600 . ?
C25B H25F 0.9600 . ?
C26B H26D 0.9600 . ?
C26B H26E 0.9600 . ?
C26B H26F 0.9600 . ?

loop_
_geom_hbond_atom_site_label_D
_geom_hbond_atom_site_label_H
_geom_hbond_atom_site_label_A
_geom_hbond_distance_DH
_geom_hbond_distance_HA
_geom_hbond_distance_DA
_geom_hbond_angle_DHA
_geom_hbond_site_symmetry_A
_geom_hbond_publ_flag
N17 H17 O10 0.95(10) 2.60(10) 3.14(2) 116(7) 3_776 yes
N17 H17 N11 0.95(10) 2.10(11) 3.03(3) 169(8) 3_776 yes
N17B H17B O10 0.69(15) 2.81(14) 3.21(3) 120(13) 3_776 yes
N17B H17B N11B 0.69(15) 2.47(14) 3.11(4) 157(12) 3_776 yes

loop_
_geom_torsion_atom_site_label_1
_geom_torsion_atom_site_label_2
_geom_torsion_atom_site_label_3
_geom_torsion_atom_site_label_4
_geom_torsion
_geom_torsion_site_symmetry_1
_geom_torsion_site_symmetry_2
_geom_torsion_site_symmetry_3
_geom_torsion_site_symmetry_4
_geom_torsion_publ_flag
C7 C2 C3 C4 -0.3(7) . . . . ?
C1 C2 C3 C4 179.4(5) . . . . ?
C2 C3 C4 C5 1.9(7) . . . . ?
C3 C4 C5 C6 -2.1(6) . . . . ?
C3 C4 C5 S8 173.8(4) . . . . ?
C4 C5 C6 C7 0.7(6) . . . . ?
S8 C5 C6 C7 -175.1(3) . . . . ?
C3 C2 C7 C6 -1.2(7) . . . . ?
C1 C2 C7 C6 179.2(5) . . . . ?
C5 C6 C7 C2 1.0(7) . . . . ?
C6 C5 S8 O10 79.5(4) . . . . ?
C4 C5 S8 O10 -96.3(3) . . . . ?
C6 C5 S8 O9 -155.0(3) . . . . ?
C4 C5 S8 O9 29.2(4) . . . . ?
C6 C5 S8 N11B -36.2(10) . . . . ?
C4 C5 S8 N11B 148.0(10) . . . . ?
C6 C5 S8 N11 -29.2(8) . . . . ?
C4 C5 S8 N11 155.0(8) . . . . ?
O10 S8 N11 C12 171.2(18) . . . . ?
O9 S8 N11 C12 42(2) . . . . ?
C5 S8 N11 C12 -77.5(19) . . . . ?
S8 N11 C12 N17 -169.2(19) . . . . ?
S8 N11 C12 C13 25(3) . . . . ?
N17 C12 C13 C14 29(3) . . . . ?
N11 C12 C13 C14 -165.3(19) . . . . ?
C12 C13 C14 C15 -54.4(15) . . . . ?
C13 C14 C15 C16 61.4(12) . . . . ?
C13 C14 C15 B18 -173.9(11) . . . . ?
B18 C15 C16 N17 -169.5(11) . . . . ?
C14 C15 C16 N17 -43.0(12) . . . . ?
N11 C12 N17 C16 -174.9(17) . . . . ?
C13 C12 N17 C16 -9(3) . . . . ?
C15 C16 N17 C12 17(2) . . . . ?
O10 S8 N11B C12B -176(2) . . . . ?
O9 S8 N11B C12B 59(2) . . . . ?
C5 S8 N11B C12B -60(2) . . . . ?
S8 N11B C12B N17B -175(2) . . . . ?
S8 N11B C12B C13B -12(5) . . . . ?
N11B C12B C13B C14B 170(3) . . . . ?
N17B C12B C13B C14B -27(3) . . . . ?
C12B C13B C14B C15B 53(2) . . . . ?
C13B C14B C15B C16B -63.4(17) . . . . ?
C13B C14B C15B B18B 172.9(14) . . . . ?
C14B C15B C16B N17B 45.0(18) . . . . ?
B18B C15B C16B N17B 166.9(16) . . . . ?
N11B C12B N17B C16B 175(2) . . . . ?
C13B C12B N17B C16B 10(4) . . . . ?
C15B C16B N17B C12B -18(3) . . . . ?
C16 C15 B18 O19 -127.6(19) . . . . ?
C14 C15 B18 O19 109.4(19) . . . . ?
C16 C15 B18 O20 67.2(16) . . . . ?
C14 C15 B18 O20 -55.9(17) . . . . ?
O20 B18 O19 C21 -4.7(19) . . . . ?
C15 B18 O19 C21 -170.8(14) . . . . ?
O19 B18 O20 C24 15.0(18) . . . . ?
C15 B18 O20 C24 -177.2(13) . . . . ?
B18 O19 C21 C24 -7.6(17) . . . . ?
B18 O19 C21 C22 133.0(16) . . . . ?
B18 O19 C21 C23 -108.2(15) . . . . ?
O19 C21 C24 O20 16.1(13) . . . . ?
C22 C21 C24 O20 -114.4(16) . . . . ?
C23 C21 C24 O20 124.0(11) . . . . ?
O19 C21 C24 C26 143.1(14) . . . . ?
C22 C21 C24 C26 13(2) . . . . ?
C23 C21 C24 C26 -109.1(15) . . . . ?
O19 C21 C24 C25 -92.6(13) . . . . ?
C22 C21 C24 C25 136.8(16) . . . . ?
C23 C21 C24 C25 15.2(14) . . . . ?
B18 O20 C24 C21 -18.1(14) . . . . ?
B18 O20 C24 C26 -151.5(14) . . . . ?
B18 O20 C24 C25 99.5(14) . . . . ?
C16B C15B B18B O20B -173(2) . . . . ?
C14B C15B B18B O20B -49(3) . . . . ?
C16B C15B B18B O19B 27(3) . . . . ?
C14B C15B B18B O19B 150(2) . . . . ?
O20B B18B O19B C21B 7(2) . . . . ?
C15B B18B O19B C21B 170.0(18) . . . . ?
O19B B18B O20B C24B 6(2) . . . . ?
C15B B18B O20B C24B -157.8(18) . . . . ?
B18B O19B C21B C24B -15(2) . . . . ?
B18B O19B C21B C22B -126.8(19) . . . . ?
B18B O19B C21B C23B 84(2) . . . . ?
B18B O20B C24B C25B -156.0(18) . . . . ?
B18B O20B C24B C26B 109.5(19) . . . . ?
B18B O20B C24B C21B -15(2) . . . . ?
O19B C21B C24B C25B 128(2) . . . . ?
C22B C21B C24B C25B -120(2) . . . . ?
C23B C21B C24B C25B -4(2) . . . . ?
O19B C21B C24B O20B 16.7(15) . . . . ?
C22B C21B C24B O20B 128.7(14) . . . . ?
C23B C21B C24B O20B -115.1(14) . . . . ?
O19B C21B C24B C26B -101.5(17) . . . . ?
C22B C21B C24B C26B 11(2) . . . . ?
C23B C21B C24B C26B 126.8(17) . . . . ?

loop_
_cod_changelog_entry_id
_cod_changelog_entry_author
_cod_changelog_entry_date
_cod_changelog_entry_text
1 'Vaitkus, Antanas' 2024-11-16T01:35:26+02:00
;
 Corrected the '_diffrn_source' data item value after consulting the original
 publication.
;
